data_4071158
loop_
_publ_author_name
'Li, Jianfeng'
'Tian, Dawei'
'Song, Haibin'
'Wang, Chunhua'
'Zhu, Xiaoqing'
'Cui, Chunming'
'Cheng, Jin-Pei'

_publ_section_title
;
 Synthesis, Structures, and Reactivity of Nickel Complexes Incorporating
 Sulfonamido-Imine Ligands
;
_journal_issue 7
_journal_name_full Organometallics
_journal_page_first 1605
_journal_paper_doi 10.1021/om800001w
_journal_volume 27
_journal_year 2008
_chemical_formula_moiety 'C76 H106 N4 Ni O10 S2'
_chemical_formula_sum 'C76 H106 N4 Ni O10 S2'
_chemical_formula_weight 1358.48
_chemical_name_systematic
; 
 ? 
;
_space_group_IT_number 14
_symmetry_cell_setting monoclinic
_symmetry_space_group_name_Hall '-P 2yn'
_symmetry_space_group_name_H-M 'P 1 21/n 1'
_atom_sites_solution_hydrogens geom
_atom_sites_solution_primary direct
_atom_sites_solution_secondary difmap
_audit_creation_method SHELXL-97
_cell_angle_alpha 90.00
_cell_angle_beta 98.778(2)
_cell_angle_gamma 90.00
_cell_formula_units_Z 4
_cell_length_a 12.7320(7)
_cell_length_b 15.4904(6)
_cell_length_c 36.9865(18)
_cell_measurement_reflns_used 12335
_cell_measurement_temperature 113(2)
_cell_measurement_theta_max 27.9
_cell_measurement_theta_min 1.7
_cell_volume 7209.2(6)
_computing_cell_refinement CrystalClear
_computing_data_collection CrystalClear
_computing_data_reduction CrystalClear
_computing_publication_material 'CrystalStructure 3.7.0'
_computing_structure_refinement 'SHELXL-97 (Sheldrick, 1997)'
_computing_structure_solution 'SHELXS-97 (Sheldrick, 1990)'
_diffrn_ambient_temperature 113(2)
_diffrn_detector_area_resol_mean 7.31
_diffrn_measured_fraction_theta_full 0.993
_diffrn_measured_fraction_theta_max 0.993
_diffrn_measurement_device_type 'Rigaku Saturn'
_diffrn_measurement_method \w
_diffrn_radiation_monochromator confocal
_diffrn_radiation_source 'Rotating anode'
_diffrn_radiation_type MoK\a
_diffrn_radiation_wavelength 0.71070
_diffrn_reflns_av_R_equivalents 0.0633
_diffrn_reflns_av_sigmaI/netI 0.0512
_diffrn_reflns_limit_h_max 14
_diffrn_reflns_limit_h_min -15
_diffrn_reflns_limit_k_max 18
_diffrn_reflns_limit_k_min -18
_diffrn_reflns_limit_l_max 43
_diffrn_reflns_limit_l_min -43
_diffrn_reflns_number 53083
_diffrn_reflns_theta_full 25.00
_diffrn_reflns_theta_max 25.00
_diffrn_reflns_theta_min 1.72
_exptl_absorpt_coefficient_mu 0.387
_exptl_absorpt_correction_T_max 0.9060
_exptl_absorpt_correction_T_min 0.8796
_exptl_absorpt_correction_type multi-scan
_exptl_absorpt_process_details CrystalClear
_exptl_crystal_colour orange
_exptl_crystal_density_diffrn 1.252
_exptl_crystal_density_method 'not measured'
_exptl_crystal_description block
_exptl_crystal_F_000 2920
_exptl_crystal_size_max 0.34
_exptl_crystal_size_mid 0.32
_exptl_crystal_size_min 0.26
_refine_diff_density_max 1.095
_refine_diff_density_min -1.013
_refine_diff_density_rms 0.098
_refine_ls_extinction_method none
_refine_ls_goodness_of_fit_ref 1.063
_refine_ls_hydrogen_treatment constr
_refine_ls_matrix_type full
_refine_ls_number_parameters 999
_refine_ls_number_reflns 12612
_refine_ls_number_restraints 866
_refine_ls_restrained_S_all 1.077
_refine_ls_R_factor_all 0.1015
_refine_ls_R_factor_gt 0.0877
_refine_ls_shift/su_max 0.001
_refine_ls_shift/su_mean 0.000
_refine_ls_structure_factor_coef Fsqd
_refine_ls_weighting_details 'calc w=1/[\s^2^(Fo^2^)+(0.1281P)^2^+19.1863P] where P=(Fo^2^+2Fc^2^)/3'
_refine_ls_weighting_scheme calc
_refine_ls_wR_factor_gt 0.2368
_refine_ls_wR_factor_ref 0.2487
_reflns_number_gt 10593
_reflns_number_total 12612
_reflns_threshold_expression >2sigma(I)
_cod_data_source_file om800001w-file007.cif
_cod_data_source_block shelxl
_cod_database_code 4071158

loop_
_symmetry_equiv_pos_as_xyz
'x, y, z'
'-x+1/2, y+1/2, -z+1/2'
'-x, -y, -z'
'x-1/2, -y-1/2, z-1/2'

loop_
_atom_site_label
_atom_site_type_symbol
_atom_site_fract_x
_atom_site_fract_y
_atom_site_fract_z
_atom_site_U_iso_or_equiv
_atom_site_adp_type
_atom_site_occupancy
_atom_site_symmetry_multiplicity
_atom_site_calc_flag
_atom_site_refinement_flags
_atom_site_disorder_assembly
_atom_site_disorder_group
Ni1 Ni 0.38688(4) 0.77568(3) 0.129229(15) 0.02617(19) Uani 1 1 d . . .
S1 S 0.29126(9) 0.94260(7) 0.11075(3) 0.0265(3) Uani 1 1 d . . .
S2 S 0.59993(9) 0.76483(8) 0.11371(3) 0.0307(3) Uani 1 1 d . . .
O1 O 0.2174(3) 0.9949(2) 0.12664(9) 0.0366(8) Uani 1 1 d . . .
O2 O 0.3992(2) 0.93740(19) 0.13028(8) 0.0289(7) Uani 1 1 d . . .
O3 O 0.5156(2) 0.8034(2) 0.08778(8) 0.0303(7) Uani 1 1 d . . .
O4 O 0.6619(3) 0.6976(2) 0.10030(9) 0.0424(9) Uani 1 1 d . . .
N1 N 0.2608(3) 0.8425(2) 0.10566(10) 0.0276(8) Uani 1 1 d . . .
N2 N 0.3289(3) 0.6710(2) 0.09937(12) 0.0387(10) Uani 1 1 d . . .
N3 N 0.5356(3) 0.7378(2) 0.14612(10) 0.0282(8) Uani 1 1 d . . .
N4 N 0.3658(3) 0.7757(2) 0.18307(11) 0.0312(9) Uani 1 1 d . . .
C1 C 0.3195(4) 1.0862(4) -0.04017(13) 0.0428(12) Uani 1 1 d . . .
H1A H 0.3942 1.0872 -0.0437 0.064 Uiso 1 1 calc R . .
H1B H 0.2906 1.1449 -0.0423 0.064 Uiso 1 1 calc R . .
H1C H 0.2789 1.0494 -0.0588 0.064 Uiso 1 1 calc R . .
C2 C 0.3112(4) 1.0508(3) -0.00262(12) 0.0308(10) Uani 1 1 d . . .
C3 C 0.2514(4) 1.0920(3) 0.02054(13) 0.0349(11) Uani 1 1 d . . .
H3 H 0.2150 1.1438 0.0127 0.042 Uiso 1 1 calc R . .
C4 C 0.2435(4) 1.0593(3) 0.05488(12) 0.0312(10) Uani 1 1 d . . .
H4 H 0.2021 1.0885 0.0704 0.037 Uiso 1 1 calc R . .
C5 C 0.2963(3) 0.9840(3) 0.06646(11) 0.0248(9) Uani 1 1 d . . .
C6 C 0.3565(4) 0.9409(3) 0.04374(12) 0.0319(10) Uani 1 1 d . . .
H6 H 0.3924 0.8889 0.0516 0.038 Uiso 1 1 calc R . .
C7 C 0.3636(4) 0.9749(3) 0.00961(13) 0.0355(11) Uani 1 1 d . . .
H7 H 0.4051 0.9458 -0.0059 0.043 Uiso 1 1 calc R . .
C8 C 0.1620(4) 0.8156(3) 0.08803(13) 0.0330(10) Uani 1 1 d . . .
C9 C 0.0746(4) 0.8707(3) 0.07842(14) 0.0381(12) Uani 1 1 d . . .
H9 H 0.0821 0.9307 0.0834 0.046 Uiso 1 1 calc R . .
C10 C -0.0224(4) 0.8386(4) 0.06176(17) 0.0506(15) Uani 1 1 d . . .
H10 H -0.0802 0.8773 0.0555 0.061 Uiso 1 1 calc R . .
C11 C -0.0372(5) 0.7526(4) 0.05409(19) 0.0601(17) Uani 1 1 d . . .
H11 H -0.1048 0.7313 0.0434 0.072 Uiso 1 1 calc R . .
C12 C 0.0488(5) 0.6974(4) 0.06231(18) 0.0572(17) Uani 1 1 d . . .
H12 H 0.0399 0.6379 0.0564 0.069 Uiso 1 1 calc R . .
C13 C 0.1478(4) 0.7266(3) 0.07900(16) 0.0413(12) Uani 1 1 d . . .
C14 C 0.2328(4) 0.6641(3) 0.08291(16) 0.0467(14) Uani 1 1 d . . .
H14 H 0.2152 0.6098 0.0716 0.056 Uiso 1 1 calc R . .
C15 C 0.3991(5) 0.6017(3) 0.09183(18) 0.0513(16) Uani 1 1 d . . .
C16 C 0.4393(5) 0.6032(4) 0.05855(19) 0.063(2) Uani 1 1 d . . .
C17 C 0.5105(6) 0.5382(5) 0.0521(2) 0.089(3) Uani 1 1 d . . .
H17 H 0.5391 0.5380 0.0298 0.107 Uiso 1 1 calc R . .
C18 C 0.5396(8) 0.4743(5) 0.0776(3) 0.108(4) Uani 1 1 d . . .
H18 H 0.5880 0.4306 0.0729 0.130 Uiso 1 1 calc R . .
C19 C 0.4983(7) 0.4742(4) 0.1099(3) 0.090(3) Uani 1 1 d . . .
H19 H 0.5186 0.4297 0.1272 0.108 Uiso 1 1 calc R . .
C20 C 0.4270(5) 0.5378(3) 0.1178(2) 0.063(2) Uani 1 1 d . B .
C21 C 0.3743(5) 0.5332(4) 0.1517(2) 0.072(2) Uani 1 1 d D . .
H21A H 0.3707 0.5939 0.1607 0.086 Uiso 1 1 calc R A 1
C22 C 0.4526(8) 0.4852(8) 0.1808(3) 0.057(4) Uani 0.65 1 d PDU B 1
H22A H 0.5221 0.5137 0.1838 0.086 Uiso 0.65 1 d PR B 1
H22B H 0.4601 0.4252 0.1732 0.086 Uiso 0.65 1 d PR B 1
H22C H 0.4248 0.4863 0.2041 0.086 Uiso 0.65 1 d PR B 1
C23 C 0.2602(6) 0.4951(8) 0.1500(4) 0.067(3) Uani 0.65 1 d PDU B 1
H23A H 0.2127 0.5224 0.1299 0.101 Uiso 0.65 1 d PR B 1
H23B H 0.2336 0.5055 0.1731 0.101 Uiso 0.65 1 d PR B 1
H23C H 0.2630 0.4328 0.1456 0.101 Uiso 0.65 1 d PR B 1
C22' C 0.4222(14) 0.4937(13) 0.1893(3) 0.040(5) Uani 0.35 1 d PDU B 2
H22D H 0.4787 0.5312 0.2015 0.060 Uiso 0.35 1 d PR B 2
H22E H 0.4513 0.4364 0.1856 0.060 Uiso 0.35 1 d PR B 2
H22F H 0.3657 0.4887 0.2045 0.060 Uiso 0.35 1 d PR B 2
C23' C 0.2774(12) 0.4801(11) 0.1339(4) 0.044(4) Uani 0.35 1 d PDU B 2
H23D H 0.2531 0.5019 0.1092 0.066 Uiso 0.35 1 d PR B 2
H23E H 0.2197 0.4851 0.1486 0.066 Uiso 0.35 1 d PR B 2
H23F H 0.2982 0.4194 0.1327 0.066 Uiso 0.35 1 d PR B 2
C24 C 0.4071(5) 0.6703(4) 0.02880(17) 0.0598(18) Uani 1 1 d . . .
H24 H 0.3789 0.7216 0.0407 0.072 Uiso 1 1 calc R . .
C25 C 0.5003(6) 0.7012(5) 0.01049(19) 0.080(2) Uani 1 1 d . . .
H25A H 0.5606 0.7154 0.0293 0.119 Uiso 1 1 calc R . .
H25B H 0.4789 0.7526 -0.0043 0.119 Uiso 1 1 calc R . .
H25C H 0.5209 0.6554 -0.0053 0.119 Uiso 1 1 calc R . .
C26 C 0.3166(6) 0.6353(4) 0.0001(2) 0.074(2) Uani 1 1 d . . .
H26A H 0.3403 0.5824 -0.0108 0.111 Uiso 1 1 calc R . .
H26B H 0.2976 0.6787 -0.0191 0.111 Uiso 1 1 calc R . .
H26C H 0.2545 0.6225 0.0119 0.111 Uiso 1 1 calc R . .
C27 C 0.9002(6) 1.0583(5) 0.16352(19) 0.077(2) Uani 1 1 d . . .
H27A H 0.8588 1.1117 0.1631 0.115 Uiso 1 1 calc R . .
H27B H 0.9518 1.0634 0.1465 0.115 Uiso 1 1 calc R . .
H27C H 0.9379 1.0485 0.1883 0.115 Uiso 1 1 calc R . .
C28 C 0.8262(4) 0.9830(4) 0.15222(14) 0.0506(15) Uani 1 1 d . . .
C29 C 0.8625(4) 0.9085(4) 0.13806(15) 0.0515(15) Uani 1 1 d . . .
H29 H 0.9354 0.9041 0.1354 0.062 Uiso 1 1 calc R . .
C30 C 0.7963(4) 0.8406(4) 0.12768(14) 0.0434(13) Uani 1 1 d . . .
H30 H 0.8230 0.7892 0.1184 0.052 Uiso 1 1 calc R . .
C31 C 0.6891(4) 0.8479(3) 0.13096(12) 0.0334(11) Uani 1 1 d . . .
C32 C 0.6505(4) 0.9215(3) 0.14525(13) 0.0390(12) Uani 1 1 d . . .
H32 H 0.5775 0.9253 0.1478 0.047 Uiso 1 1 calc R . .
C33 C 0.7183(4) 0.9896(4) 0.15577(15) 0.0465(13) Uani 1 1 d . . .
H33 H 0.6920 1.0407 0.1654 0.056 Uiso 1 1 calc R . .
C34 C 0.5827(4) 0.6955(3) 0.17757(13) 0.0318(10) Uani 1 1 d . . .
C35 C 0.6820(4) 0.6542(4) 0.18125(15) 0.0441(13) Uani 1 1 d . . .
H35 H 0.7212 0.6544 0.1614 0.053 Uiso 1 1 calc R . .
C36 C 0.7232(5) 0.6132(4) 0.21337(16) 0.0527(15) Uani 1 1 d . . .
H36 H 0.7904 0.5855 0.2152 0.063 Uiso 1 1 calc R . .
C37 C 0.6685(5) 0.6119(4) 0.24296(16) 0.0496(14) Uani 1 1 d . . .
H37 H 0.6973 0.5832 0.2650 0.060 Uiso 1 1 calc R . .
C38 C 0.5725(4) 0.6526(3) 0.23989(15) 0.0418(12) Uani 1 1 d . . .
H38 H 0.5352 0.6526 0.2603 0.050 Uiso 1 1 calc R . .
C39 C 0.5272(4) 0.6942(3) 0.20775(13) 0.0326(10) Uani 1 1 d . . .
C40 C 0.4285(4) 0.7391(3) 0.20941(13) 0.0326(10) Uani 1 1 d . . .
H40 H 0.4070 0.7422 0.2329 0.039 Uiso 1 1 calc R . .
C41 C 0.2848(4) 0.8305(3) 0.19501(13) 0.0363(11) Uani 1 1 d . . .
C42 C 0.3170(4) 0.9100(3) 0.21181(13) 0.0421(13) Uani 1 1 d . . .
C43 C 0.2372(5) 0.9620(5) 0.22231(15) 0.0593(18) Uani 1 1 d . . .
H43 H 0.2561 1.0159 0.2337 0.071 Uiso 1 1 calc R . .
C44 C 0.1335(6) 0.9378(6) 0.21675(17) 0.072(2) Uani 1 1 d . . .
H44 H 0.0810 0.9752 0.2238 0.087 Uiso 1 1 calc R . .
C45 C 0.1046(5) 0.8599(6) 0.20107(18) 0.068(2) Uani 1 1 d . . .
H45 H 0.0318 0.8437 0.1978 0.081 Uiso 1 1 calc R . .
C46 C 0.1794(4) 0.8027(4) 0.18957(15) 0.0498(15) Uani 1 1 d . . .
C47 C 0.1506(5) 0.7129(4) 0.17598(19) 0.0615(19) Uani 1 1 d . . .
H47 H 0.1985 0.6975 0.1579 0.074 Uiso 1 1 calc R . .
C48 C 0.1700(6) 0.6469(5) 0.2072(2) 0.091(3) Uani 1 1 d . . .
H48A H 0.2441 0.6507 0.2192 0.137 Uiso 1 1 calc R . .
H48B H 0.1558 0.5886 0.1973 0.137 Uiso 1 1 calc R . .
H48C H 0.1226 0.6592 0.2251 0.137 Uiso 1 1 calc R . .
C49 C 0.0357(5) 0.7034(6) 0.1565(2) 0.081(3) Uani 1 1 d . . .
H49A H 0.0271 0.6473 0.1442 0.121 Uiso 1 1 calc R . .
H49B H 0.0199 0.7496 0.1384 0.121 Uiso 1 1 calc R . .
H49C H -0.0131 0.7074 0.1745 0.121 Uiso 1 1 calc R . .
C50 C 0.4311(5) 0.9392(3) 0.21974(14) 0.0426(13) Uani 1 1 d . . .
H50 H 0.4736 0.9013 0.2055 0.051 Uiso 1 1 calc R . .
C51 C 0.4483(6) 1.0340(4) 0.20858(16) 0.0606(18) Uani 1 1 d . . .
H51A H 0.4168 1.0427 0.1830 0.091 Uiso 1 1 calc R . .
H51B H 0.5246 1.0463 0.2115 0.091 Uiso 1 1 calc R . .
H51C H 0.4144 1.0729 0.2242 0.091 Uiso 1 1 calc R . .
C52 C 0.4752(5) 0.9280(4) 0.26086(15) 0.0514(14) Uani 1 1 d . . .
H52A H 0.4329 0.9627 0.2755 0.077 Uiso 1 1 calc R . .
H52B H 0.5494 0.9472 0.2655 0.077 Uiso 1 1 calc R . .
H52C H 0.4713 0.8671 0.2676 0.077 Uiso 1 1 calc R . .
O5 O 0.8668(5) 0.1771(4) 0.01920(18) 0.1134(19) Uani 1 1 d DU . .
C53 C 0.8815(6) 0.2342(4) 0.05055(16) 0.0650(17) Uani 1 1 d DU . .
C54 C 0.9425(7) 0.1880(4) 0.08104(19) 0.081(2) Uani 1 1 d DU . .
C55 C 0.9401(7) 0.0954(4) 0.06936(19) 0.0790(19) Uani 1 1 d DU . .
C56 C 0.9326(7) 0.0991(5) 0.0277(2) 0.084(2) Uani 1 1 d DU . .
O6 O 0.8589(8) 0.8600(6) 0.2409(2) 0.0955(14) Uani 0.60 1 d PDU C 3
C57 C 0.7554(10) 0.8640(12) 0.2546(3) 0.0952(14) Uani 0.60 1 d PDU C 3
C58 C 0.7836(11) 0.8311(9) 0.2951(3) 0.0951(14) Uani 0.60 1 d PDU C 3
C59 C 0.8759(11) 0.7667(9) 0.2940(3) 0.0952(14) Uani 0.60 1 d PDU C 3
C60 C 0.9186(13) 0.7842(12) 0.2582(4) 0.0954(14) Uani 0.60 1 d PDU C 3
O6' O 0.8374(13) 0.8269(10) 0.2337(3) 0.0955(14) Uani 0.40 1 d PDU D 4
C57' C 0.7400(15) 0.8633(18) 0.2441(4) 0.0952(14) Uani 0.40 1 d PDU D 4
C58' C 0.7607(15) 0.8736(15) 0.2861(4) 0.0951(14) Uani 0.40 1 d PDU D 4
C59' C 0.8603(16) 0.8166(15) 0.2997(3) 0.0952(15) Uani 0.40 1 d PDU D 4
C60' C 0.9016(18) 0.7844(18) 0.2652(5) 0.0953(14) Uani 0.40 1 d PDU D 4
O7 O 0.5316(5) 0.1130(5) 0.08220(18) 0.1138(19) Uani 1 1 d DU . .
C61 C 0.4872(7) 0.1589(5) 0.1109(2) 0.089(2) Uani 1 1 d DU . .
C62 C 0.5431(7) 0.2442(5) 0.1145(3) 0.099(2) Uani 1 1 d DU . .
C63 C 0.6509(7) 0.2225(6) 0.1057(3) 0.110(3) Uani 1 1 d DU . .
C64 C 0.6390(5) 0.1453(5) 0.0809(2) 0.0760(19) Uani 1 1 d DU . .
O8 O 0.1569(4) 0.2292(3) 0.20813(12) 0.0805(16) Uani 1 1 d . . .
C65 C 0.1296(5) 0.1863(4) 0.17423(18) 0.0632(18) Uani 1 1 d . . .
C66 C 0.2069(6) 0.2168(5) 0.14972(17) 0.068(2) Uani 1 1 d . . .
C67 C 0.3012(5) 0.2493(4) 0.17648(16) 0.0472(13) Uani 1 1 d . . .
C68 C 0.2436(6) 0.2877(5) 0.20586(19) 0.082(3) Uani 1 1 d . . .
O9 O 0.5419(7) 1.0034(7) 0.4063(3) 0.113(2) Uani 0.70 1 d PDU E 7
C69 C 0.5292(10) 0.9178(8) 0.3867(4) 0.115(2) Uani 0.70 1 d PDU E 7
C70 C 0.6223(10) 0.9059(7) 0.3669(4) 0.112(2) Uani 0.70 1 d PDU E 7
C71 C 0.6766(10) 0.9941(8) 0.3676(4) 0.111(2) Uani 0.70 1 d PDU E 7
C72 C 0.6503(10) 1.0387(8) 0.4014(4) 0.111(2) Uani 0.70 1 d PDU E 7
O9' O 0.6223(17) 0.9871(16) 0.4226(5) 0.115(2) Uani 0.30 1 d PDU F 8
C69' C 0.5131(15) 0.986(3) 0.3996(7) 0.114(2) Uani 0.30 1 d PDU F 8
C70' C 0.5264(19) 0.953(2) 0.3621(6) 0.113(2) Uani 0.30 1 d PDU F 8
C71' C 0.643(2) 0.966(2) 0.3589(5) 0.112(2) Uani 0.30 1 d PDU F 8
C72' C 0.7018(14) 0.967(2) 0.3977(7) 0.113(2) Uani 0.30 1 d PDU F 8
O10 O 0.1854(10) 0.4783(6) 0.0290(4) 0.106(2) Uani 0.50 1 d PDU G 5
C73 C 0.2735(11) 0.4274(9) 0.0188(6) 0.104(2) Uani 0.50 1 d PDU G 5
C74 C 0.2617(12) 0.3363(9) 0.0353(6) 0.104(2) Uani 0.50 1 d PDU G 5
C75 C 0.1467(12) 0.3344(9) 0.0455(6) 0.105(2) Uani 0.50 1 d PDU G 5
C76 C 0.0969(9) 0.4231(9) 0.0325(6) 0.105(2) Uani 0.50 1 d PDU G 5
O10' O 0.1625(10) 0.2813(6) 0.0466(4) 0.105(2) Uani 0.50 1 d PDU H 6
C74' C 0.2555(11) 0.4070(10) 0.0316(6) 0.104(2) Uani 0.50 1 d PDU H 6
C73' C 0.2666(9) 0.3218(10) 0.0539(5) 0.103(2) Uani 0.50 1 d PDU H 6
C76' C 0.0802(9) 0.3466(10) 0.0396(6) 0.106(2) Uani 0.50 1 d PDU H 6
C75' C 0.1320(12) 0.4250(9) 0.0231(6) 0.105(2) Uani 0.50 1 d PDU H 6

loop_
_atom_site_aniso_label
_atom_site_aniso_U_11
_atom_site_aniso_U_22
_atom_site_aniso_U_33
_atom_site_aniso_U_23
_atom_site_aniso_U_13
_atom_site_aniso_U_12
Ni1 0.0236(3) 0.0198(3) 0.0342(3) 0.0017(2) 0.0016(2) 0.0007(2)
S1 0.0307(6) 0.0216(5) 0.0286(6) 0.0029(4) 0.0092(5) 0.0036(4)
S2 0.0242(6) 0.0382(6) 0.0295(6) -0.0048(5) 0.0031(5) 0.0055(5)
O1 0.043(2) 0.0324(17) 0.0370(18) 0.0054(14) 0.0158(15) 0.0146(15)
O2 0.0321(18) 0.0269(16) 0.0278(16) 0.0002(12) 0.0052(13) 0.0006(13)
O3 0.0264(17) 0.0370(17) 0.0264(16) -0.0052(13) 0.0006(13) 0.0055(14)
O4 0.0323(19) 0.055(2) 0.0397(19) -0.0083(17) 0.0056(15) 0.0179(16)
N1 0.027(2) 0.0206(18) 0.036(2) 0.0062(15) 0.0055(16) -0.0006(15)
N2 0.033(2) 0.0218(19) 0.056(3) 0.0006(18) -0.0108(19) 0.0011(17)
N3 0.023(2) 0.0286(19) 0.033(2) -0.0014(16) 0.0047(16) 0.0034(15)
N4 0.027(2) 0.029(2) 0.040(2) 0.0101(17) 0.0091(17) 0.0015(16)
C1 0.039(3) 0.060(3) 0.031(3) 0.009(2) 0.008(2) 0.001(3)
C2 0.030(2) 0.034(2) 0.028(2) 0.0010(19) 0.0026(19) -0.0071(19)
C3 0.039(3) 0.029(2) 0.037(3) 0.009(2) 0.007(2) 0.001(2)
C4 0.037(3) 0.026(2) 0.032(2) 0.0004(18) 0.008(2) 0.0030(19)
C5 0.027(2) 0.023(2) 0.025(2) 0.0006(17) 0.0092(18) -0.0025(17)
C6 0.034(3) 0.030(2) 0.032(2) 0.0029(19) 0.004(2) 0.007(2)
C7 0.029(3) 0.049(3) 0.030(2) -0.002(2) 0.009(2) 0.006(2)
C8 0.026(2) 0.031(2) 0.043(3) 0.013(2) 0.006(2) 0.0003(19)
C9 0.028(3) 0.039(3) 0.048(3) 0.016(2) 0.009(2) 0.005(2)
C10 0.027(3) 0.058(4) 0.066(4) 0.025(3) 0.004(3) 0.007(2)
C11 0.029(3) 0.063(4) 0.082(5) 0.020(3) -0.011(3) -0.010(3)
C12 0.040(3) 0.041(3) 0.081(4) 0.012(3) -0.020(3) -0.015(3)
C13 0.029(3) 0.033(3) 0.058(3) 0.011(2) -0.006(2) -0.002(2)
C14 0.045(3) 0.026(2) 0.062(4) 0.001(2) -0.014(3) -0.008(2)
C15 0.048(3) 0.022(2) 0.073(4) -0.017(3) -0.025(3) 0.007(2)
C16 0.065(4) 0.044(3) 0.069(4) -0.032(3) -0.030(3) 0.027(3)
C17 0.099(6) 0.070(5) 0.081(5) -0.046(4) -0.042(4) 0.053(4)
C18 0.137(8) 0.072(5) 0.091(6) -0.050(5) -0.061(6) 0.070(5)
C19 0.107(6) 0.033(3) 0.105(6) -0.022(4) -0.062(5) 0.034(4)
C20 0.062(4) 0.024(3) 0.088(5) -0.007(3) -0.036(4) 0.006(3)
C21 0.065(4) 0.028(3) 0.110(6) 0.023(3) -0.027(4) -0.003(3)
C22 0.057(6) 0.037(5) 0.077(6) 0.014(5) 0.004(5) 0.010(5)
C23 0.071(6) 0.045(5) 0.082(7) 0.011(5) 0.001(5) -0.009(5)
C22' 0.041(8) 0.022(6) 0.058(8) 0.009(6) 0.006(6) 0.008(6)
C23' 0.052(7) 0.033(7) 0.044(7) 0.008(6) -0.002(6) -0.008(6)
C24 0.066(4) 0.047(3) 0.059(4) -0.026(3) -0.014(3) 0.026(3)
C25 0.080(5) 0.103(6) 0.055(4) -0.040(4) 0.007(4) 0.024(4)
C26 0.083(5) 0.054(4) 0.071(4) -0.026(3) -0.031(4) 0.037(4)
C27 0.063(4) 0.104(6) 0.059(4) -0.003(4) -0.008(3) -0.045(4)
C28 0.038(3) 0.074(4) 0.036(3) 0.012(3) -0.008(2) -0.027(3)
C29 0.031(3) 0.086(5) 0.037(3) 0.012(3) 0.002(2) -0.005(3)
C30 0.026(3) 0.067(4) 0.035(3) 0.009(2) -0.002(2) -0.002(2)
C31 0.026(2) 0.046(3) 0.028(2) 0.002(2) 0.0051(19) -0.001(2)
C32 0.029(3) 0.052(3) 0.037(3) -0.004(2) 0.006(2) -0.008(2)
C33 0.044(3) 0.053(3) 0.041(3) -0.001(2) 0.001(2) -0.017(3)
C34 0.033(3) 0.023(2) 0.038(3) 0.0027(19) -0.001(2) 0.0029(19)
C35 0.034(3) 0.049(3) 0.049(3) 0.005(2) 0.004(2) 0.015(2)
C36 0.044(3) 0.056(4) 0.057(4) 0.013(3) 0.005(3) 0.024(3)
C37 0.046(3) 0.048(3) 0.053(3) 0.019(3) 0.002(3) 0.016(3)
C38 0.039(3) 0.039(3) 0.048(3) 0.016(2) 0.005(2) 0.006(2)
C39 0.030(3) 0.025(2) 0.041(3) 0.003(2) 0.002(2) -0.0005(19)
C40 0.034(3) 0.026(2) 0.039(3) 0.012(2) 0.009(2) 0.0004(19)
C41 0.031(3) 0.045(3) 0.035(3) 0.022(2) 0.012(2) 0.013(2)
C42 0.051(3) 0.047(3) 0.031(3) 0.015(2) 0.017(2) 0.024(3)
C43 0.067(4) 0.079(4) 0.035(3) 0.016(3) 0.016(3) 0.044(4)
C44 0.072(5) 0.109(6) 0.041(3) 0.021(4) 0.024(3) 0.059(5)
C45 0.035(3) 0.120(7) 0.052(4) 0.044(4) 0.019(3) 0.034(4)
C46 0.035(3) 0.075(4) 0.042(3) 0.036(3) 0.014(2) 0.015(3)
C47 0.031(3) 0.071(4) 0.080(4) 0.044(4) 0.002(3) -0.007(3)
C48 0.057(4) 0.100(6) 0.110(6) 0.075(5) -0.007(4) -0.021(4)
C49 0.031(3) 0.112(6) 0.096(5) 0.061(5) 0.004(3) -0.011(4)
C50 0.058(4) 0.034(3) 0.039(3) 0.000(2) 0.018(2) 0.011(2)
C51 0.106(5) 0.038(3) 0.042(3) -0.007(2) 0.022(3) 0.004(3)
C52 0.062(4) 0.050(3) 0.043(3) -0.001(3) 0.010(3) 0.012(3)
O5 0.120(4) 0.104(4) 0.112(4) -0.009(3) 0.001(3) 0.003(3)
C53 0.085(4) 0.048(3) 0.052(3) -0.007(3) -0.019(3) 0.011(3)
C54 0.103(4) 0.064(4) 0.068(4) 0.004(3) -0.009(3) 0.005(4)
C55 0.097(4) 0.063(4) 0.080(4) 0.015(3) 0.023(4) 0.019(3)
C56 0.085(4) 0.074(4) 0.094(4) 0.002(4) 0.018(4) 0.018(3)
O6 0.0944(19) 0.099(2) 0.0942(19) -0.0015(15) 0.0170(15) 0.0004(15)
C57 0.0941(19) 0.098(2) 0.0939(19) -0.0015(15) 0.0173(15) 0.0004(15)
C58 0.0942(19) 0.098(2) 0.0936(19) -0.0014(15) 0.0173(15) 0.0005(15)
C59 0.0942(19) 0.099(2) 0.0937(19) -0.0012(15) 0.0170(15) 0.0006(15)
C60 0.0942(19) 0.099(2) 0.0940(19) -0.0012(15) 0.0169(15) 0.0005(15)
O6' 0.0944(19) 0.099(2) 0.0942(19) -0.0014(15) 0.0169(15) 0.0004(15)
C57' 0.0942(19) 0.099(2) 0.0939(19) -0.0015(15) 0.0172(15) 0.0004(15)
C58' 0.0942(19) 0.098(2) 0.0937(19) -0.0014(15) 0.0173(15) 0.0004(15)
C59' 0.0943(19) 0.098(2) 0.0936(19) -0.0013(15) 0.0170(15) 0.0005(15)
C60' 0.0942(19) 0.099(2) 0.0939(19) -0.0012(15) 0.0169(15) 0.0005(15)
O7 0.101(4) 0.132(4) 0.112(4) -0.019(4) 0.028(3) -0.026(3)
C61 0.087(4) 0.094(4) 0.093(4) -0.032(4) 0.037(4) -0.016(4)
C62 0.103(5) 0.082(4) 0.111(5) -0.028(4) 0.011(4) -0.003(4)
C63 0.099(5) 0.105(5) 0.125(5) -0.006(4) 0.016(4) -0.040(4)
C64 0.059(4) 0.095(4) 0.080(4) -0.003(3) 0.027(3) -0.028(3)
O8 0.101(4) 0.094(4) 0.056(3) -0.027(3) 0.044(3) -0.049(3)
C65 0.068(4) 0.057(4) 0.061(4) -0.006(3) 0.001(3) -0.034(3)
C66 0.092(5) 0.070(4) 0.046(3) -0.014(3) 0.018(3) -0.038(4)
C67 0.047(3) 0.044(3) 0.052(3) 0.002(3) 0.012(3) 0.001(3)
C68 0.087(5) 0.104(6) 0.063(4) -0.037(4) 0.036(4) -0.060(5)
O9 0.111(3) 0.115(3) 0.118(3) 0.001(2) 0.029(3) -0.001(3)
C69 0.113(3) 0.115(3) 0.120(3) 0.000(3) 0.027(3) -0.001(3)
C70 0.111(3) 0.112(3) 0.114(3) 0.000(2) 0.027(2) 0.001(2)
C71 0.109(3) 0.112(3) 0.113(3) 0.001(3) 0.026(3) -0.001(3)
C72 0.108(3) 0.113(3) 0.114(3) 0.001(3) 0.024(3) -0.002(3)
O9' 0.113(3) 0.117(3) 0.116(3) 0.001(3) 0.022(3) -0.001(3)
C69' 0.113(3) 0.115(3) 0.117(3) 0.000(3) 0.024(3) -0.001(3)
C70' 0.112(3) 0.114(3) 0.115(3) 0.000(3) 0.024(3) 0.000(3)
C71' 0.111(3) 0.113(3) 0.114(3) 0.000(3) 0.025(3) -0.001(3)
C72' 0.111(3) 0.114(3) 0.115(3) 0.001(3) 0.023(3) 0.000(3)
O10 0.105(3) 0.101(3) 0.112(3) -0.001(3) 0.015(2) 0.002(2)
C73 0.102(3) 0.101(3) 0.109(3) 0.000(3) 0.017(3) 0.004(3)
C74 0.102(3) 0.100(3) 0.109(3) 0.000(2) 0.016(2) -0.001(2)
C75 0.103(3) 0.102(3) 0.109(3) 0.001(2) 0.016(2) 0.000(2)
C76 0.104(3) 0.103(3) 0.110(3) 0.003(3) 0.018(3) 0.001(3)
O10' 0.103(3) 0.101(3) 0.110(3) 0.000(3) 0.017(2) -0.001(2)
C74' 0.102(3) 0.100(3) 0.110(3) 0.001(2) 0.016(2) 0.002(2)
C73' 0.101(3) 0.100(3) 0.107(3) 0.000(3) 0.016(3) -0.003(3)
C76' 0.105(3) 0.103(3) 0.111(3) 0.000(3) 0.017(3) 0.001(3)
C75' 0.103(3) 0.101(3) 0.111(3) 0.001(2) 0.017(2) 0.001(2)

loop_
_atom_type_symbol
_atom_type_description
_atom_type_scat_dispersion_real
_atom_type_scat_dispersion_imag
_atom_type_scat_source
C C 0.0033 0.0016 'International Tables Vol C Tables 4.2.6.8 and 6.1.1.4'
H H 0.0000 0.0000 'International Tables Vol C Tables 4.2.6.8 and 6.1.1.4'
N N 0.0061 0.0033 'International Tables Vol C Tables 4.2.6.8 and 6.1.1.4'
O O 0.0106 0.0060 'International Tables Vol C Tables 4.2.6.8 and 6.1.1.4'
S S 0.1246 0.1234 'International Tables Vol C Tables 4.2.6.8 and 6.1.1.4'
Ni Ni 0.3393 1.1124 'International Tables Vol C Tables 4.2.6.8 and 6.1.1.4'

loop_
_geom_angle_atom_site_label_1
_geom_angle_atom_site_label_2
_geom_angle_atom_site_label_3
_geom_angle
N3 Ni1 N1 162.50(15)
N3 Ni1 N2 100.63(16)
N1 Ni1 N2 88.59(15)
N3 Ni1 N4 87.38(15)
N1 Ni1 N4 102.05(15)
N2 Ni1 N4 115.88(17)
O1 S1 O2 117.2(2)
O1 S1 N1 115.7(2)
O2 S1 N1 101.43(19)
O1 S1 C5 107.04(19)
O2 S1 C5 108.36(19)
N1 S1 C5 106.5(2)
O4 S2 O3 117.30(19)
O4 S2 N3 115.9(2)
O3 S2 N3 100.95(19)
O4 S2 C31 107.2(2)
O3 S2 C31 107.9(2)
N3 S2 C31 107.0(2)
C8 N1 S1 122.0(3)
C8 N1 Ni1 131.3(3)
S1 N1 Ni1 106.7(2)
C14 N2 C15 114.7(4)
C14 N2 Ni1 124.3(4)
C15 N2 Ni1 120.7(3)
C34 N3 S2 122.9(3)
C34 N3 Ni1 132.1(3)
S2 N3 Ni1 104.9(2)
C40 N4 C41 114.3(4)
C40 N4 Ni1 125.1(3)
C41 N4 Ni1 119.9(3)
C2 C1 H1A 109.5
C2 C1 H1B 109.5
H1A C1 H1B 109.5
C2 C1 H1C 109.5
H1A C1 H1C 109.5
H1B C1 H1C 109.5
C3 C2 C7 118.0(4)
C3 C2 C1 121.5(4)
C7 C2 C1 120.5(4)
C4 C3 C2 121.4(4)
C4 C3 H3 119.3
C2 C3 H3 119.3
C5 C4 C3 119.6(4)
C5 C4 H4 120.2
C3 C4 H4 120.2
C4 C5 C6 120.3(4)
C4 C5 S1 120.6(3)
C6 C5 S1 119.1(3)
C7 C6 C5 119.2(4)
C7 C6 H6 120.4
C5 C6 H6 120.4
C6 C7 C2 121.6(4)
C6 C7 H7 119.2
C2 C7 H7 119.2
N1 C8 C9 124.3(4)
N1 C8 C13 118.3(4)
C9 C8 C13 117.5(4)
C10 C9 C8 120.9(5)
C10 C9 H9 119.6
C8 C9 H9 119.6
C11 C10 C9 121.7(5)
C11 C10 H10 119.1
C9 C10 H10 119.1
C10 C11 C12 118.4(5)
C10 C11 H11 120.8
C12 C11 H11 120.8
C11 C12 C13 121.9(6)
C11 C12 H12 119.0
C13 C12 H12 119.0
C12 C13 C8 119.5(5)
C12 C13 C14 116.2(5)
C8 C13 C14 124.0(4)
N2 C14 C13 129.6(5)
N2 C14 H14 115.2
C13 C14 H14 115.2
C20 C15 C16 122.0(6)
C20 C15 N2 119.7(6)
C16 C15 N2 118.3(5)
C17 C16 C15 118.0(7)
C17 C16 C24 118.5(7)
C15 C16 C24 123.4(5)
C18 C17 C16 120.9(9)
C18 C17 H17 119.6
C16 C17 H17 119.6
C19 C18 C17 119.8(7)
C19 C18 H18 120.1
C17 C18 H18 120.1
C18 C19 C20 121.7(7)
C18 C19 H19 119.1
C20 C19 H19 119.1
C15 C20 C19 117.6(8)
C15 C20 C21 120.6(6)
C19 C20 C21 121.6(7)
C20 C21 C22 106.3(7)
C20 C21 C23' 95.7(8)
C22 C21 C23' 115.4(10)
C20 C21 C22' 126.7(9)
C22 C21 C22' 20.5(8)
C23' C21 C22' 110.5(8)
C20 C21 C23 120.8(7)
C22 C21 C23 110.1(6)
C23' C21 C23 26.1(7)
C22' C21 C23 97.1(10)
C20 C21 H21A 106.3
C22 C21 H21A 106.3
C23' C21 H21A 124.6
C22' C21 H21A 96.0
C23 C21 H21A 106.3
C21 C22 H22A 109.7
C21 C22 H22B 109.8
H22A C22 H22B 109.5
C21 C22 H22C 108.9
H22A C22 H22C 109.5
H22B C22 H22C 109.5
C21 C22 H22D 106.1
H22A C22 H22D 55.9
H22B C22 H22D 144.1
H22C C22 H22D 57.9
C21 C22 H22E 126.6
H22A C22 H22E 117.5
H22B C22 H22E 31.9
H22C C22 H22E 77.9
H22D C22 H22E 120.0
C21 C22 H22F 86.3
H22A C22 H22F 130.2
H22B C22 H22F 108.2
H22C C22 H22F 25.4
H22D C22 H22F 74.5
H22E C22 H22F 81.9
C21 C23 H23A 109.3
C21 C23 H23B 110.2
H23A C23 H23B 109.5
C21 C23 H23C 108.8
H23A C23 H23C 109.5
H23B C23 H23C 109.5
C21 C23 H23D 85.9
H23A C23 H23D 43.3
H23B C23 H23D 152.7
H23C C23 H23D 84.3
C21 C23 H23E 173.8
H23A C23 H23E 64.9
H23B C23 H23E 70.9
H23C C23 H23E 76.0
H23D C23 H23E 90.8
C21 C23 H23F 87.3
H23A C23 H23F 102.9
H23B C23 H23F 134.5
H23C C23 H23F 27.1
H23D C23 H23F 65.6
H23E C23 H23F 96.1
C21 C22' H22A 91.4
C21 C22' H22B 91.9
H22A C22' H22B 72.8
C21 C22' H22C 156.8
H22A C22' H22C 106.1
H22B C22' H22C 107.6
C21 C22' H22D 109.8
H22A C22' H22D 45.1
H22B C22' H22D 112.6
H22C C22' H22D 74.8
C21 C22' H22E 109.8
H22A C22' H22E 78.6
H22B C22' H22E 18.7
H22C C22' H22E 88.9
H22D C22' H22E 109.5
C21 C22' H22F 108.8
H22A C22' H22F 153.1
H22B C22' H22F 122.4
H22C C22' H22F 50.1
H22D C22' H22F 109.5
H22E C22' H22F 109.5
C21 C23' H23A 106.8
C21 C23' H23C 116.5
H23A C23' H23C 111.9
C21 C23' H23D 109.4
H23A C23' H23D 61.4
H23C C23' H23D 132.9
C21 C23' H23E 109.9
H23A C23' H23E 52.3
H23C C23' H23E 64.4
H23D C23' H23E 109.5
C21 C23' H23F 109.1
H23A C23' H23F 143.8
H23C C23' H23F 46.0
H23D C23' H23F 109.5
H23E C23' H23F 109.5
C16 C24 C25 113.1(6)
C16 C24 C26 110.4(6)
C25 C24 C26 110.7(6)
C16 C24 H24 107.5
C25 C24 H24 107.5
C26 C24 H24 107.5
C24 C25 H25A 109.5
C24 C25 H25B 109.5
H25A C25 H25B 109.5
C24 C25 H25C 109.5
H25A C25 H25C 109.5
H25B C25 H25C 109.5
C24 C26 H26A 109.5
C24 C26 H26B 109.5
H26A C26 H26B 109.5
C24 C26 H26C 109.5
H26A C26 H26C 109.5
H26B C26 H26C 109.5
C28 C27 H27A 109.5
C28 C27 H27B 109.5
H27A C27 H27B 109.5
C28 C27 H27C 109.5
H27A C27 H27C 109.5
H27B C27 H27C 109.5
C29 C28 C33 119.1(5)
C29 C28 C27 121.3(6)
C33 C28 C27 119.6(6)
C30 C29 C28 121.6(5)
C30 C29 H29 119.2
C28 C29 H29 119.2
C29 C30 C31 118.9(6)
C29 C30 H30 120.5
C31 C30 H30 120.5
C32 C31 C30 120.8(5)
C32 C31 S2 119.5(4)
C30 C31 S2 119.5(4)
C31 C32 C33 119.7(5)
C31 C32 H32 120.2
C33 C32 H32 120.2
C32 C33 C28 119.8(6)
C32 C33 H33 120.1
C28 C33 H33 120.1
N3 C34 C35 124.3(4)
N3 C34 C39 117.7(4)
C35 C34 C39 118.0(4)
C36 C35 C34 120.8(5)
C36 C35 H35 119.6
C34 C35 H35 119.6
C35 C36 C37 121.1(5)
C35 C36 H36 119.4
C37 C36 H36 119.4
C38 C37 C36 118.7(5)
C38 C37 H37 120.7
C36 C37 H37 120.7
C37 C38 C39 122.1(5)
C37 C38 H38 118.9
C39 C38 H38 118.9
C38 C39 C34 119.3(4)
C38 C39 C40 115.7(4)
C34 C39 C40 124.8(4)
N4 C40 C39 128.3(4)
N4 C40 H40 115.8
C39 C40 H40 115.8
C46 C41 C42 122.8(5)
C46 C41 N4 119.1(5)
C42 C41 N4 118.1(4)
C43 C42 C41 116.8(6)
C43 C42 C50 119.5(6)
C41 C42 C50 123.6(4)
C44 C43 C42 122.1(7)
C44 C43 H43 119.0
C42 C43 H43 119.0
C43 C44 C45 120.0(6)
C43 C44 H44 120.0
C45 C44 H44 120.0
C44 C45 C46 122.2(6)
C44 C45 H45 118.9
C46 C45 H45 118.9
C41 C46 C45 116.1(6)
C41 C46 C47 120.9(5)
C45 C46 C47 122.6(6)
C46 C47 C49 114.3(6)
C46 C47 C48 111.2(6)
C49 C47 C48 108.8(5)
C46 C47 H47 107.4
C49 C47 H47 107.4
C48 C47 H47 107.4
C47 C48 H48A 109.5
C47 C48 H48B 109.5
H48A C48 H48B 109.5
C47 C48 H48C 109.5
H48A C48 H48C 109.5
H48B C48 H48C 109.5
C47 C49 H49A 109.5
C47 C49 H49B 109.5
H49A C49 H49B 109.5
C47 C49 H49C 109.5
H49A C49 H49C 109.5
H49B C49 H49C 109.5
C42 C50 C52 110.6(4)
C42 C50 C51 113.8(5)
C52 C50 C51 108.8(5)
C42 C50 H50 107.8
C52 C50 H50 107.8
C51 C50 H50 107.8
C50 C51 H51A 109.5
C50 C51 H51B 109.5
H51A C51 H51B 109.5
C50 C51 H51C 109.5
H51A C51 H51C 109.5
H51B C51 H51C 109.5
C50 C52 H52A 109.5
C50 C52 H52B 109.5
H52A C52 H52B 109.5
C50 C52 H52C 109.5
H52A C52 H52C 109.5
H52B C52 H52C 109.5
C53 O5 C56 109.2(6)
O5 C53 C54 107.9(5)
C53 C54 C55 105.2(6)
C54 C55 C56 104.5(6)
O5 C56 C55 101.0(6)
C57 O6 C60 108.0(6)
O6 C57 C58 103.1(6)
C59 C58 C57 104.4(5)
C60 C59 C58 106.2(5)
O6 C60 C59 106.6(5)
C57' O6' C60' 110.8(6)
O6' C57' C58' 106.4(6)
C57' C58' C59' 105.7(5)
C60' C59' C58' 106.2(5)
O6' C60' C59' 107.0(6)
C61 O7 C64 108.9(6)
O7 C61 C62 105.3(6)
C63 C62 C61 102.7(7)
C62 C63 C64 107.6(7)
O7 C64 C63 105.1(6)
C65 O8 C68 109.3(5)
O8 C65 C66 106.9(5)
C65 C66 C67 103.6(5)
C66 C67 C68 100.1(5)
O8 C68 C67 104.6(5)
C69 O9 C72 107.1(5)
C70 C69 O9 108.0(5)
C69 C70 C71 105.7(5)
C72 C71 C70 105.4(6)
C71 C72 O9 104.6(6)
C72' O9' C69' 107.4(5)
C70' C69' O9' 107.3(7)
C69' C70' C71' 106.0(8)
C72' C71' C70' 105.9(8)
O9' C72' C71' 107.4(6)
C76 O10 C73 110.2(6)
O10 C73 C74 105.3(6)
C73 C74 C75 105.2(5)
C76 C75 C74 105.1(5)
O10 C76 C75 105.4(6)
C76' O10' C73' 110.2(6)
C73' C74' C75' 105.2(5)
O10' C73' C74' 105.3(6)
O10' C76' C75' 106.1(6)
C76' C75' C74' 104.7(5)

loop_
_geom_bond_atom_site_label_1
_geom_bond_atom_site_label_2
_geom_bond_distance
Ni1 N3 1.990(4)
Ni1 N1 1.995(4)
Ni1 N2 2.036(4)
Ni1 N4 2.049(4)
S1 O1 1.434(3)
S1 O2 1.454(3)
S1 N1 1.602(4)
S1 C5 1.769(4)
S2 O4 1.440(3)
S2 O3 1.455(3)
S2 N3 1.607(4)
S2 C31 1.769(5)
N1 C8 1.389(6)
N2 C14 1.285(7)
N2 C15 1.450(7)
N3 C34 1.389(6)
N4 C40 1.292(6)
N4 C41 1.456(6)
C1 C2 1.512(6)
C1 H1A 0.9800
C1 H1B 0.9800
C1 H1C 0.9800
C2 C3 1.386(7)
C2 C7 1.392(7)
C3 C4 1.385(6)
C3 H3 0.9500
C4 C5 1.381(6)
C4 H4 0.9500
C5 C6 1.392(6)
C6 C7 1.383(6)
C6 H6 0.9500
C7 H7 0.9500
C8 C9 1.404(6)
C8 C13 1.424(7)
C9 C10 1.386(8)
C9 H9 0.9500
C10 C11 1.369(9)
C10 H10 0.9500
C11 C12 1.385(8)
C11 H11 0.9500
C12 C13 1.392(7)
C12 H12 0.9500
C13 C14 1.443(7)
C14 H14 0.9500
C15 C20 1.387(9)
C15 C16 1.404(10)
C16 C17 1.400(8)
C16 C24 1.523(9)
C17 C18 1.378(12)
C17 H17 0.9500
C18 C19 1.376(14)
C18 H18 0.9500
C19 C20 1.401(10)
C19 H19 0.9500
C20 C21 1.512(11)
C21 C22 1.541(8)
C21 C23' 1.544(9)
C21 C22' 1.555(9)
C21 C23 1.561(8)
C21 H21A 1.0000
C22 H22A 0.9800
C22 H22B 0.9800
C22 H22C 0.9800
C22 H22D 1.0628
C22 H22E 0.7777
C22 H22F 1.5130
C23 H23A 0.9800
C23 H23B 0.9800
C23 H23C 0.9800
C23 H23D 1.5011
C23 H23E 0.5334
C23 H23F 1.4529
C22' H22A 1.3548
C22' H22B 1.3432
C22' H22C 0.5547
C22' H22D 0.9800
C22' H22E 0.9800
C22' H22F 0.9800
C23' H23A 1.0452
C23' H23C 0.8838
C23' H23D 0.9800
C23' H23E 0.9800
C23' H23F 0.9800
C24 C25 1.529(11)
C24 C26 1.542(8)
C24 H24 1.0000
C25 H25A 0.9800
C25 H25B 0.9800
C25 H25C 0.9800
C26 H26A 0.9800
C26 H26B 0.9800
C26 H26C 0.9800
C27 C28 1.517(8)
C27 H27A 0.9800
C27 H27B 0.9800
C27 H27C 0.9800
C28 C29 1.377(9)
C28 C33 1.404(8)
C29 C30 1.365(8)
C29 H29 0.9500
C30 C31 1.394(7)
C30 H30 0.9500
C31 C32 1.378(7)
C32 C33 1.381(7)
C32 H32 0.9500
C33 H33 0.9500
C34 C35 1.405(7)
C34 C39 1.410(7)
C35 C36 1.378(8)
C35 H35 0.9500
C36 C37 1.384(8)
C36 H36 0.9500
C37 C38 1.365(7)
C37 H37 0.9500
C38 C39 1.397(7)
C38 H38 0.9500
C39 C40 1.446(7)
C40 H40 0.9500
C41 C46 1.395(8)
C41 C42 1.411(8)
C42 C43 1.396(7)
C42 C50 1.507(8)
C43 C44 1.357(10)
C43 H43 0.9500
C44 C45 1.365(11)
C44 H44 0.9500
C45 C46 1.413(9)
C45 H45 0.9500
C46 C47 1.506(10)
C47 C49 1.534(8)
C47 C48 1.535(8)
C47 H47 1.0000
C48 H48A 0.9800
C48 H48B 0.9800
C48 H48C 0.9800
C49 H49A 0.9800
C49 H49B 0.9800
C49 H49C 0.9800
C50 C52 1.549(7)
C50 C51 1.551(8)
C50 H50 1.0000
C51 H51A 0.9800
C51 H51B 0.9800
C51 H51C 0.9800
C52 H52A 0.9800
C52 H52B 0.9800
C52 H52C 0.9800
O5 C53 1.448(7)
O5 C56 1.477(7)
C53 C54 1.456(7)
C54 C55 1.497(7)
C55 C56 1.530(8)
O6 C57 1.484(9)
O6 C60 1.488(8)
C57 C58 1.571(9)
C58 C59 1.547(9)
C59 C60 1.531(9)
O6' C57' 1.465(9)
O6' C60' 1.471(9)
C57' C58' 1.543(9)
C58' C59' 1.564(9)
C59' C60' 1.536(9)
O7 C61 1.460(7)
O7 C64 1.463(7)
C61 C62 1.497(8)
C62 C63 1.497(8)
C63 C64 1.500(8)
O8 C65 1.415(7)
O8 C68 1.440(8)
C65 C66 1.512(9)
C66 C67 1.520(9)
C67 C68 1.522(9)
O9 C69 1.507(8)
O9 C72 1.520(8)
C69 C70 1.497(8)
C70 C71 1.530(9)
C71 C72 1.513(9)
O9' C72' 1.502(9)
O9' C69' 1.515(9)
C69' C70' 1.509(9)
C70' C71' 1.517(10)
C71' C72' 1.517(9)
O10 C76 1.437(7)
O10 C73 1.465(7)
C73 C74 1.555(9)
C74 C75 1.567(9)
C75 C76 1.558(9)
O10' C76' 1.452(7)
O10' C73' 1.453(7)
C74' C73' 1.552(9)
C74' C75' 1.581(9)
C76' C75' 1.553(9)

loop_
_geom_torsion_atom_site_label_1
_geom_torsion_atom_site_label_2
_geom_torsion_atom_site_label_3
_geom_torsion_atom_site_label_4
_geom_torsion
O1 S1 N1 C8 51.9(4)
O2 S1 N1 C8 179.8(3)
C5 S1 N1 C8 -66.9(4)
O1 S1 N1 Ni1 -127.4(2)
O2 S1 N1 Ni1 0.6(2)
C5 S1 N1 Ni1 113.8(2)
N3 Ni1 N1 C8 142.7(5)
N2 Ni1 N1 C8 20.3(4)
N4 Ni1 N1 C8 -95.8(4)
N3 Ni1 N1 S1 -38.1(6)
N2 Ni1 N1 S1 -160.5(2)
N4 Ni1 N1 S1 83.3(2)
N3 Ni1 N2 C14 179.0(5)
N1 Ni1 N2 C14 -15.9(5)
N4 Ni1 N2 C14 86.8(5)
N3 Ni1 N2 C15 -8.1(5)
N1 Ni1 N2 C15 156.9(4)
N4 Ni1 N2 C15 -100.4(4)
O4 S2 N3 C34 50.5(4)
O3 S2 N3 C34 178.4(4)
C31 S2 N3 C34 -68.9(4)
O4 S2 N3 Ni1 -128.2(2)
O3 S2 N3 Ni1 -0.4(2)
C31 S2 N3 Ni1 112.3(2)
N1 Ni1 N3 C34 146.9(5)
N2 Ni1 N3 C34 -92.3(4)
N4 Ni1 N3 C34 23.6(4)
N1 Ni1 N3 S2 -34.5(6)
N2 Ni1 N3 S2 86.3(2)
N4 Ni1 N3 S2 -157.8(2)
N3 Ni1 N4 C40 -15.2(4)
N1 Ni1 N4 C40 179.7(4)
N2 Ni1 N4 C40 85.3(4)
N3 Ni1 N4 C41 154.8(4)
N1 Ni1 N4 C41 -10.3(4)
N2 Ni1 N4 C41 -104.6(4)
C7 C2 C3 C4 0.1(7)
C1 C2 C3 C4 179.7(5)
C2 C3 C4 C5 0.0(7)
C3 C4 C5 C6 -0.3(7)
C3 C4 C5 S1 177.9(4)
O1 S1 C5 C4 6.5(4)
O2 S1 C5 C4 -120.8(4)
N1 S1 C5 C4 130.8(4)
O1 S1 C5 C6 -175.3(4)
O2 S1 C5 C6 57.4(4)
N1 S1 C5 C6 -51.0(4)
C4 C5 C6 C7 0.5(7)
S1 C5 C6 C7 -177.7(4)
C5 C6 C7 C2 -0.4(7)
C3 C2 C7 C6 0.2(7)
C1 C2 C7 C6 -179.5(5)
S1 N1 C8 C9 -10.8(6)
Ni1 N1 C8 C9 168.3(4)
S1 N1 C8 C13 169.2(4)
Ni1 N1 C8 C13 -11.8(7)
N1 C8 C9 C10 -178.2(5)
C13 C8 C9 C10 1.9(7)
C8 C9 C10 C11 0.1(9)
C9 C10 C11 C12 -2.1(10)
C10 C11 C12 C13 2.0(10)
C11 C12 C13 C8 0.0(10)
C11 C12 C13 C14 -174.4(6)
N1 C8 C13 C12 178.1(5)
C9 C8 C13 C12 -1.9(8)
N1 C8 C13 C14 -7.9(8)
C9 C8 C13 C14 172.0(5)
C15 N2 C14 C13 -168.3(6)
Ni1 N2 C14 C13 4.9(9)
C12 C13 C14 N2 -174.3(6)
C8 C13 C14 N2 11.5(10)
C14 N2 C15 C20 -103.7(6)
Ni1 N2 C15 C20 82.8(6)
C14 N2 C15 C16 78.2(7)
Ni1 N2 C15 C16 -95.3(5)
C20 C15 C16 C17 -0.7(9)
N2 C15 C16 C17 177.4(5)
C20 C15 C16 C24 177.6(6)
N2 C15 C16 C24 -4.4(8)
C15 C16 C17 C18 0.4(11)
C24 C16 C17 C18 -177.9(7)
C16 C17 C18 C19 0.1(13)
C17 C18 C19 C20 -0.3(13)
C16 C15 C20 C19 0.5(9)
N2 C15 C20 C19 -177.6(5)
C16 C15 C20 C21 -174.1(5)
N2 C15 C20 C21 7.8(8)
C18 C19 C20 C15 0.0(10)
C18 C19 C20 C21 174.6(7)
C15 C20 C21 C22 -156.0(7)
C19 C20 C21 C22 29.6(9)
C15 C20 C21 C23' 85.4(9)
C19 C20 C21 C23' -89.0(9)
C15 C20 C21 C22' -153.8(10)
C19 C20 C21 C22' 31.8(13)
C15 C20 C21 C23 77.7(8)
C19 C20 C21 C23 -96.7(8)
C17 C16 C24 C25 -41.7(8)
C15 C16 C24 C25 140.1(6)
C17 C16 C24 C26 82.9(8)
C15 C16 C24 C26 -95.3(7)
C33 C28 C29 C30 -0.5(8)
C27 C28 C29 C30 -179.7(5)
C28 C29 C30 C31 1.1(8)
C29 C30 C31 C32 -1.5(7)
C29 C30 C31 S2 174.1(4)
O4 S2 C31 C32 179.2(4)
O3 S2 C31 C32 52.0(4)
N3 S2 C31 C32 -55.9(4)
O4 S2 C31 C30 3.5(5)
O3 S2 C31 C30 -123.7(4)
N3 S2 C31 C30 128.4(4)
C30 C31 C32 C33 1.3(7)
S2 C31 C32 C33 -174.3(4)
C31 C32 C33 C28 -0.7(8)
C29 C28 C33 C32 0.3(8)
C27 C28 C33 C32 179.5(5)
S2 N3 C34 C35 -15.4(7)
Ni1 N3 C34 C35 163.0(4)
S2 N3 C34 C39 164.5(3)
Ni1 N3 C34 C39 -17.2(6)
N3 C34 C35 C36 -179.8(5)
C39 C34 C35 C36 0.3(8)
C34 C35 C36 C37 -0.3(9)
C35 C36 C37 C38 -0.4(10)
C36 C37 C38 C39 1.0(9)
C37 C38 C39 C34 -0.9(8)
C37 C38 C39 C40 -176.2(5)
N3 C34 C39 C38 -179.7(4)
C35 C34 C39 C38 0.2(7)
N3 C34 C39 C40 -4.9(7)
C35 C34 C39 C40 175.0(5)
C41 N4 C40 C39 -167.8(5)
Ni1 N4 C40 C39 2.7(7)
C38 C39 C40 N4 -173.1(5)
C34 C39 C40 N4 12.0(8)
C40 N4 C41 C46 -107.8(5)
Ni1 N4 C41 C46 81.1(5)
C40 N4 C41 C42 72.0(5)
Ni1 N4 C41 C42 -99.1(4)
C46 C41 C42 C43 -1.5(7)
N4 C41 C42 C43 178.8(4)
C46 C41 C42 C50 176.6(4)
N4 C41 C42 C50 -3.1(7)
C41 C42 C43 C44 0.0(8)
C50 C42 C43 C44 -178.2(5)
C42 C43 C44 C45 1.2(9)
C43 C44 C45 C46 -1.1(9)
C42 C41 C46 C45 1.6(7)
N4 C41 C46 C45 -178.6(4)
C42 C41 C46 C47 -172.1(5)
N4 C41 C46 C47 7.7(7)
C44 C45 C46 C41 -0.3(8)
C44 C45 C46 C47 173.3(5)
C41 C46 C47 C49 -155.7(5)
C45 C46 C47 C49 31.0(8)
C41 C46 C47 C48 80.7(7)
C45 C46 C47 C48 -92.6(7)
C43 C42 C50 C52 74.9(6)
C41 C42 C50 C52 -103.2(5)
C43 C42 C50 C51 -48.0(6)
C41 C42 C50 C51 134.0(5)
C56 O5 C53 C54 -9.0(9)
O5 C53 C54 C55 -13.6(9)
C53 C54 C55 C56 30.2(9)
C53 O5 C56 C55 26.8(9)
C54 C55 C56 O5 -34.4(8)
C60 O6 C57 C58 34.7(15)
O6 C57 C58 C59 -30.8(15)
C57 C58 C59 C60 16.3(17)
C57 O6 C60 C59 -24.9(17)
C58 C59 C60 O6 4.2(19)
C60' O6' C57' C58' 21(3)
O6' C57' C58' C59' -16(3)
C57' C58' C59' C60' 7(3)
C57' O6' C60' C59' -17(3)
C58' C59' C60' O6' 5(3)
C64 O7 C61 C62 26.3(10)
O7 C61 C62 C63 -32.2(10)
C61 C62 C63 C64 27.1(11)
C61 O7 C64 C63 -9.1(10)
C62 C63 C64 O7 -11.7(10)
C68 O8 C65 C66 2.6(9)
O8 C65 C66 C67 21.8(8)
C65 C66 C67 C68 -35.8(7)
C65 O8 C68 C67 -26.1(8)
C66 C67 C68 O8 38.0(7)
C72 O9 C69 C70 -6.1(16)
O9 C69 C70 C71 -12.9(17)
C69 C70 C71 C72 27.1(16)
C70 C71 C72 O9 -30.6(15)
C69 O9 C72 C71 22.8(15)
C72' O9' C69' C70' 8(4)
O9' C69' C70' C71' -20(3)
C69' C70' C71' C72' 25(3)
C69' O9' C72' C71' 8(4)
C70' C71' C72' O9' -20(3)
C76 O10 C73 C74 -29.0(19)
O10 C73 C74 C75 15(2)
C73 C74 C75 C76 3(2)
C73 O10 C76 C75 30.8(19)
C74 C75 C76 O10 -20(2)
C76' O10' C73' C74' -30.1(18)
C75' C74' C73' O10' 18.9(19)
C73' O10' C76' C75' 28.6(18)
O10' C76' C75' C74' -15(2)
C73' C74' C75' C76' -2(2)
